data_7127728
loop_
_publ_author_name
'Yang, Xin-Xue'
'Yu, Wei-Dong'
'Yi, Xiao-Yi'
'Li, Lei-Jiao'
'Liu, Chao'

_publ_section_title
;
 Monocarboxylate-driven structural growth in Calix[n]arene-polyoxotitanate
 hybrid systems: utility in hydrogen production from water.
;
_journal_issue 90
_journal_name_full 'Chemical communications (Cambridge, England)'
_journal_page_first 14035
_journal_page_last 14038
_journal_paper_doi 10.1039/d0cc05336h
_journal_volume 56
_journal_year 2020
_chemical_formula_moiety 'C137 H169 O26 Ti6'
_chemical_formula_sum 'C137 H169 O26 Ti6'
_chemical_formula_weight 2519.11
_space_group_crystal_system monoclinic
_space_group_IT_number 14
_space_group_name_Hall '-P 2yn'
_space_group_name_H-M_alt 'P 1 21/n 1'
_atom_sites_solution_hydrogens geom
_audit_creation_date 2020-10-06
_audit_creation_method
;
Olex2 1.3
(compiled 2020.02.04 svn.rd84adfe8 for OlexSys, GUI svn.r6032)
;
_audit_update_record
;
2020-10-06 deposited with the CCDC.	2020-10-26 downloaded from the CCDC.
;
_cell_angle_alpha 90
_cell_angle_beta 105.645(3)
_cell_angle_gamma 90
_cell_formula_units_Z 2
_cell_length_a 18.124(2)
_cell_length_b 15.607(2)
_cell_length_c 25.066(3)
_cell_measurement_reflns_used 2308
_cell_measurement_temperature 150
_cell_measurement_theta_max 19.910
_cell_measurement_theta_min 3.221
_cell_volume 6827.5(14)
_computing_cell_refinement 'SAINT v8.27A (Bruker, 2012)'
_computing_data_collection 'SAINT v8.27A (Bruker, 2012)'
_computing_data_reduction 'SAINT v8.27A (Bruker, 2012)'
_computing_molecular_graphics 'Olex2 1.3 (Dolomanov et al., 2009)'
_computing_publication_material 'Olex2 1.3 (Dolomanov et al., 2009)'
_computing_structure_refinement 'SHELXL 2018/3 (Sheldrick, 2015)'
_computing_structure_solution 'olex2.solve 1.3 (Bourhis et al., 2015)'
_diffrn_ambient_temperature 150
_diffrn_detector 'Bruker APEX2 area detector'
_diffrn_detector_area_resol_mean 7.9
_diffrn_detector_type 'CCD area detector'
_diffrn_measured_fraction_theta_full 0.992
_diffrn_measured_fraction_theta_max 0.992
_diffrn_measurement_device 'three-circle diffractometer'
_diffrn_measurement_device_type 'Bruker SMART APEX2 area detector'
_diffrn_measurement_method '\w and \f scans'
_diffrn_radiation_monochromator 'mirror optics'
_diffrn_radiation_probe x-ray
_diffrn_radiation_type MoK\a
_diffrn_radiation_wavelength 0.71073
_diffrn_reflns_av_R_equivalents 0.1645
_diffrn_reflns_av_unetI/netI 0.1921
_diffrn_reflns_Laue_measured_fraction_full 0.992
_diffrn_reflns_Laue_measured_fraction_max 0.992
_diffrn_reflns_limit_h_max 21
_diffrn_reflns_limit_h_min -21
_diffrn_reflns_limit_k_max 18
_diffrn_reflns_limit_k_min -15
_diffrn_reflns_limit_l_max 18
_diffrn_reflns_limit_l_min -29
_diffrn_reflns_number 35931
_diffrn_reflns_point_group_measured_fraction_full 0.992
_diffrn_reflns_point_group_measured_fraction_max 0.992
_diffrn_reflns_theta_full 24.749
_diffrn_reflns_theta_max 24.749
_diffrn_reflns_theta_min 2.610
_diffrn_source 'microfocus sealed X-ray tube'
_diffrn_source_current 30.0
_diffrn_source_power 1.5
_diffrn_source_type 'Incoatec I\ms'
_diffrn_source_voltage 50.0
_exptl_absorpt_coefficient_mu 0.401
_exptl_absorpt_correction_T_max 0.7453
_exptl_absorpt_correction_T_min 0.6613
_exptl_absorpt_correction_type multi-scan
_exptl_absorpt_process_details
;
SADABS-2012/1 (Bruker,2012) was used for absorption correction.
wR2(int) was 0.0609 before and 0.0555 after correction.
The Ratio of minimum to maximum transmission is 0.8873.
The \l/2 correction factor is 0.0015.
;
_exptl_crystal_colour 'clear reddish red'
_exptl_crystal_colour_lustre clear
_exptl_crystal_colour_modifier reddish
_exptl_crystal_colour_primary red
_exptl_crystal_density_diffrn 1.225
_exptl_crystal_description prism
_exptl_crystal_F_000 2662
_exptl_crystal_size_max 0.5
_exptl_crystal_size_mid 0.3
_exptl_crystal_size_min 0.1
_refine_diff_density_max 0.341
_refine_diff_density_min -0.289
_refine_diff_density_rms 0.058
_refine_ls_extinction_method none
_refine_ls_goodness_of_fit_ref 0.873
_refine_ls_hydrogen_treatment constr
_refine_ls_matrix_type full
_refine_ls_number_parameters 888
_refine_ls_number_reflns 11617
_refine_ls_number_restraints 185
_refine_ls_restrained_S_all 0.887
_refine_ls_R_factor_all 0.2189
_refine_ls_R_factor_gt 0.0756
_refine_ls_shift/su_max 0.005
_refine_ls_shift/su_mean 0.000
_refine_ls_structure_factor_coef Fsqd
_refine_ls_weighting_details 'w=1/[\s^2^(Fo^2^)+(0.0586P)^2^] where P=(Fo^2^+2Fc^2^)/3'
_refine_ls_weighting_scheme calc
_refine_ls_wR_factor_gt 0.1228
_refine_ls_wR_factor_ref 0.1527
_reflns_Friedel_coverage 0.000
_reflns_number_gt 4641
_reflns_number_total 11617
_reflns_threshold_expression 'I > 2\s(I)'
_cod_data_source_file d0cc05336h2.cif
_cod_data_source_block Ti6-1
_cod_original_cell_volume 6827.4(15)
_cod_database_code 7127728
_shelx_shelxl_version_number 2018/3
_shelx_space_group_comment
;
The symmetry employed for this shelxl refinement is uniquely defined
by the following loop, which should always be used as a source of
symmetry information in preference to the above space-group names.
They are only intended as comments.
;
_shelx_estimated_absorpt_t_max 0.961
_shelx_estimated_absorpt_t_min 0.825
_olex2_refinement_description
;
1. Fixed Uiso
 At 1.2 times of:
  All C(H) groups, All C(H,H) groups
 At 1.5 times of:
  All C(H,H,H) groups
2. Restrained distances
 C80-C78
 1.45 with sigma of 0.01
 C21-C22 \\sim C21-C23 \\sim C21-C24 \\sim C21-C25 \\sim C21-C26 \\sim C21-C27
 with sigma of 0.01
 C35-C36 \\sim C35-C37 \\sim C35-C38 \\sim C35-C39 \\sim C35-C40 \\sim C35-C41
 with sigma of 0.01
 C13-C7 \\sim C13-C8 \\sim C13-C9 \\sim C13-C10 \\sim C13-C11 \\sim C13-C12
 with sigma of 0.01
 C53-C54 \\sim C53-C55 \\sim C53-C56
 with sigma of 0.01
 C57-C76 \\sim C57-C75
 with sigma of 0.01
3. Rigid bond restraints
 C13, C7
 with sigma for 1-2 distances of 0.001 and sigma for 1-3 distances of 0.002
 C78, C79
 with sigma for 1-2 distances of 0.001 and sigma for 1-3 distances of 0.002
 C11, C13
 with sigma for 1-2 distances of 0.001 and sigma for 1-3 distances of 0.002
4. Uiso/Uaniso restraints and constraints
C13 \\sim C7: within 2A with sigma of 0.001 and sigma for terminal atoms of
0.002 within 2A
C78 \\sim C79: within 2A with sigma of 0.001 and sigma for terminal atoms of
0.002 within 2A
C11 \\sim C13: within 2A with sigma of 0.001 and sigma for terminal atoms of
0.002 within 2A
Uanis(C27) \\sim Ueq, Uanis(C36) \\sim Ueq, Uanis(C25) \\sim Ueq, Uanis(C8)
\\sim Ueq, Uanis(C40) \\sim Ueq, Uanis(C38) \\sim Ueq, Uanis(C37) \\sim Ueq,
Uanis(C41) \\sim Ueq, Uanis(C39) \\sim Ueq, Uanis(C11) \\sim Ueq, Uanis(C23)
\\sim Ueq, Uanis(C22) \\sim Ueq, Uanis(C26) \\sim Ueq, Uanis(C79) \\sim Ueq,
Uanis(C24) \\sim Ueq, Uanis(C12) \\sim Ueq, Uanis(C57) \\sim Ueq, Uanis(C75)
\\sim Ueq, Uanis(C73) \\sim Ueq: with sigma of 0.01 and sigma for terminal
atoms of 0.02
5. Others
 Sof(C7)=Sof(H7A)=Sof(H7B)=Sof(H7C)=Sof(C9)=Sof(H9A)=Sof(H9B)=Sof(H9C)=
 Sof(C11)=Sof(H11A)=Sof(H11B)=Sof(H11C)=1-FVAR(1)
 Sof(C8)=Sof(H8A)=Sof(H8B)=Sof(H8C)=Sof(C10)=Sof(H10A)=Sof(H10B)=Sof(H10C)=
 Sof(C12)=Sof(H12A)=Sof(H12B)=Sof(H12C)=FVAR(1)
 Sof(C37)=Sof(H37A)=Sof(H37B)=Sof(H37C)=Sof(C39)=Sof(H39A)=Sof(H39B)=Sof(H39C)=
 Sof(C41)=Sof(H41A)=Sof(H41B)=Sof(H41C)=1-FVAR(2)
 Sof(C36)=Sof(H36A)=Sof(H36B)=Sof(H36C)=Sof(C38)=Sof(H38A)=Sof(H38B)=Sof(H38C)=
 Sof(C40)=Sof(H40A)=Sof(H40B)=Sof(H40C)=FVAR(2)
 Sof(C23)=Sof(H23A)=Sof(H23B)=Sof(H23C)=Sof(C25)=Sof(H25A)=Sof(H25B)=Sof(H25C)=
 Sof(C27)=Sof(H27A)=Sof(H27B)=Sof(H27C)=1-FVAR(3)
 Sof(C22)=Sof(H22A)=Sof(H22B)=Sof(H22C)=Sof(C24)=Sof(H24A)=Sof(H24B)=Sof(H24C)=
 Sof(C26)=Sof(H26A)=Sof(H26B)=Sof(H26C)=FVAR(3)
 Fixed Sof: C79(0.25) H79A(0.25) H79B(0.25) H79C(0.25) C80(0.25) H80A(0.25)
 H80B(0.25) H80C(0.25)
6.a Ternary CH refined with riding coordinates:
 C50(H50), C57(H57), C72(H72)
6.b Secondary CH2 refined with riding coordinates:
 C14(H14A,H14B), C28(H28A,H28B), C42(H42A,H42B), C46(H46A,H46B)
6.c Aromatic/amide H refined with riding coordinates:
 C3(H3), C5(H5), C18(H18), C20(H20), C30(H30), C32(H32), C47(H47), C49(H49),
 C58(H58), C59(H59), C60(H60), C62(H62), C63(H63), C67(H67), C68(H68), C69(H69),
  C70(H70), C71(H71)
6.d Idealised Me refined as rotating group:
 C51(H51A,H51B,H51C), C52(H52A,H52B,H52C), C54(H54A,H54B,H54C), C55(H55A,H55B,
 H55C), C56(H56A,H56B,H56C), C74(H74A,H74B,H74C), C79(H79A,H79B,H79C), C80(H80A,
 H80B,H80C), C8(H8A,H8B,H8C), C10(H10A,H10B,H10C), C12(H12A,H12B,H12C), C7(H7A,
 H7B,H7C), C9(H9A,H9B,H9C), C11(H11A,H11B,H11C), C22(H22A,H22B,H22C), C24(H24A,
 H24B,H24C), C26(H26A,H26B,H26C), C23(H23A,H23B,H23C), C25(H25A,H25B,H25C),
 C27(H27A,H27B,H27C), C36(H36A,H36B,H36C), C38(H38A,H38B,H38C), C40(H40A,H40B,
 H40C), C37(H37A,H37B,H37C), C39(H39A,H39B,H39C), C41(H41A,H41B,H41C), C76(H76A,
 H76B,H76C), C75(H75A,H75B,H75C), C73(H73A,H73B,H73C)
;
_olex2_submission_special_instructions 'No special instructions were received'

loop_
_space_group_symop_operation_xyz
'x, y, z'
'-x+1/2, y+1/2, -z+1/2'
'-x, -y, -z'
'x-1/2, -y-1/2, z-1/2'

loop_
_atom_site_label
_atom_site_type_symbol
_atom_site_fract_x
_atom_site_fract_y
_atom_site_fract_z
_atom_site_U_iso_or_equiv
_atom_site_adp_type
_atom_site_occupancy
_atom_site_site_symmetry_order
_atom_site_calc_flag
_atom_site_refinement_flags_posn
_atom_site_refinement_flags_adp
_atom_site_refinement_flags_occupancy
_atom_site_disorder_assembly
_atom_site_disorder_group
Ti1 Ti 0.73474(5) 0.51881(6) 0.48249(3) 0.0441(3) Uani 1 1 d . . . . .
Ti2 Ti 0.26807(5) 0.55587(6) 0.40242(4) 0.0425(3) Uani 1 1 d . . . . .
Ti3 Ti 0.86397(6) 0.57303(6) 0.61748(4) 0.0528(3) Uani 1 1 d . . . . .
O1 O 0.34322(18) 0.6015(2) 0.37653(12) 0.0420(9) Uani 1 1 d . . . . .
O2 O 0.19156(18) 0.5013(2) 0.34028(12) 0.0475(9) Uani 1 1 d . . . . .
O3 O 0.66152(18) 0.5304(2) 0.41690(12) 0.0475(9) Uani 1 1 d . . . . .
O4 O 0.67830(18) 0.4356(2) 0.51730(12) 0.0456(9) Uani 1 1 d . . . . .
O5 O 0.78895(18) 0.4374(2) 0.45889(13) 0.0508(9) Uani 1 1 d . . . . .
O6 O 0.78708(18) 0.3453(2) 0.59932(13) 0.0483(9) Uani 1 1 d . . . . .
O7 O 0.6735(2) 0.6131(2) 0.51077(14) 0.0504(10) Uani 1 1 d . . . . .
O8 O 0.66890(18) 0.5615(2) 0.59324(13) 0.0457(9) Uani 1 1 d . . . . .
O9 O 0.8032(2) 0.6168(2) 0.47335(14) 0.0544(10) Uani 1 1 d . . . . .
O10 O 0.79631(17) 0.51323(19) 0.56079(11) 0.0428(9) Uani 1 1 d . . . . .
O11 O 0.8811(2) 0.6495(3) 0.55620(17) 0.0796(13) Uani 1 1 d . . . . .
O12 O 0.8556(3) 0.6651(3) 0.65523(16) 0.0878(14) Uani 1 1 d . . . . .
O13 O 0.9565(2) 0.5319(3) 0.63909(15) 0.0752(12) Uani 1 1 d . . . . .
C1 C 0.7752(3) 0.2627(4) 0.5848(2) 0.0463(14) Uani 1 1 d . . . . .
C2 C 0.7373(3) 0.2076(4) 0.6129(2) 0.0490(14) Uani 1 1 d . . . . .
C3 C 0.7239(3) 0.1245(4) 0.5960(2) 0.0628(17) Uani 1 1 d . . . . .
H3 H 0.697784 0.087658 0.614947 0.075 Uiso 1 1 calc R U . . .
C4 C 0.7478(4) 0.0926(4) 0.5514(3) 0.0730(19) Uani 1 1 d . . . . .
C5 C 0.7881(4) 0.1451(4) 0.5261(2) 0.0712(19) Uani 1 1 d . . . . .
H5 H 0.806665 0.122668 0.496922 0.085 Uiso 1 1 calc R U . . .
C6 C 0.8032(3) 0.2304(4) 0.5414(2) 0.0531(15) Uani 1 1 d . . . . .
C13 C 0.7311(5) -0.0026(5) 0.5344(3) 0.109(2) Uani 1 1 d D U . . .
C14 C 0.8524(3) 0.2847(4) 0.5144(2) 0.0588(16) Uani 1 1 d . . . . .
H14A H 0.855657 0.342998 0.530428 0.071 Uiso 1 1 calc R U . . .
H14B H 0.904801 0.260488 0.524567 0.071 Uiso 1 1 calc R U . . .
C15 C 0.8260(3) 0.2927(4) 0.4520(2) 0.0535(15) Uani 1 1 d . . . . .
C16 C 0.7953(3) 0.3685(4) 0.4266(2) 0.0473(14) Uani 1 1 d . . . . .
C17 C 0.7727(3) 0.3767(4) 0.3695(2) 0.0482(14) Uani 1 1 d . . . . .
C18 C 0.7785(3) 0.3058(4) 0.3370(2) 0.0599(16) Uani 1 1 d . . . . .
H18 H 0.761357 0.310793 0.297829 0.072 Uiso 1 1 calc R U . . .
C19 C 0.8083(4) 0.2293(4) 0.3598(3) 0.0691(18) Uani 1 1 d . . . . .
C20 C 0.8327(3) 0.2245(4) 0.4173(3) 0.0710(18) Uani 1 1 d . . . . .
H20 H 0.855052 0.172493 0.433773 0.085 Uiso 1 1 calc R U . . .
C21 C 0.8139(5) 0.1506(5) 0.3235(3) 0.098(2) Uani 1 1 d D . . . .
C28 C 0.7382(3) 0.4590(3) 0.3414(2) 0.0489(14) Uani 1 1 d . . . . .
H28A H 0.761046 0.508147 0.365122 0.059 Uiso 1 1 calc R U . . .
H28B H 0.751702 0.464835 0.305839 0.059 Uiso 1 1 calc R U . . .
C29 C 0.6529(3) 0.4626(3) 0.3304(2) 0.0423(13) Uani 1 1 d . . . . .
C30 C 0.6051(3) 0.4264(3) 0.2827(2) 0.0516(15) Uani 1 1 d . . . . .
H30 H 0.628156 0.400606 0.256889 0.062 Uiso 1 1 calc R U . . .
C31 C 0.5262(3) 0.4257(3) 0.2708(2) 0.0525(14) Uani 1 1 d . . . . .
C32 C 0.4940(3) 0.4664(3) 0.3089(2) 0.0518(15) Uani 1 1 d . . . . .
H32 H 0.439839 0.469125 0.301312 0.062 Uiso 1 1 calc R U . . .
C33 C 0.5386(3) 0.5032(3) 0.3575(2) 0.0417(13) Uani 1 1 d . . . . .
C34 C 0.6181(3) 0.4987(3) 0.3687(2) 0.0388(13) Uani 1 1 d . . . . .
C35 C 0.4756(4) 0.3813(4) 0.2191(2) 0.0694(18) Uani 1 1 d D . . . .
C42 C 0.4985(3) 0.5482(3) 0.39580(19) 0.0458(14) Uani 1 1 d . . . . .
H42A H 0.454292 0.513220 0.398906 0.055 Uiso 1 1 calc R U . . .
H42B H 0.534448 0.553047 0.433218 0.055 Uiso 1 1 calc R U . . .
C43 C 0.4710(3) 0.6358(3) 0.37526(18) 0.0405(13) Uani 1 1 d . . . . .
C44 C 0.3947(3) 0.6584(3) 0.36698(18) 0.0372(12) Uani 1 1 d . . . . .
C45 C 0.3687(3) 0.7393(3) 0.34665(19) 0.0442(14) Uani 1 1 d . . . . .
C46 C 0.2856(3) 0.7624(3) 0.3362(2) 0.0510(15) Uani 1 1 d . . . . .
H46A H 0.254271 0.711757 0.320573 0.061 Uiso 1 1 calc R U . . .
H46B H 0.273443 0.808313 0.307901 0.061 Uiso 1 1 calc R U . . .
C47 C 0.4210(4) 0.7976(3) 0.3369(2) 0.0533(15) Uani 1 1 d . . . . .
H47 H 0.403388 0.852799 0.323181 0.064 Uiso 1 1 calc R U . . .
C48 C 0.4994(3) 0.7781(4) 0.3465(2) 0.0527(15) Uani 1 1 d . . . . .
C49 C 0.5217(3) 0.6970(4) 0.3647(2) 0.0501(14) Uani 1 1 d . . . . .
H49 H 0.573952 0.681536 0.370421 0.060 Uiso 1 1 calc R U . . .
C50 C 0.1760(4) 0.5009(4) 0.2807(2) 0.0660(17) Uani 1 1 d . . . . .
H50 H 0.146092 0.447735 0.266986 0.079 Uiso 1 1 calc R U . . .
C51 C 0.2505(4) 0.4947(5) 0.2644(2) 0.105(3) Uani 1 1 d . . . . .
H51A H 0.278821 0.548597 0.273383 0.158 Uiso 1 1 calc R U . . .
H51B H 0.239410 0.483764 0.224544 0.158 Uiso 1 1 calc R U . . .
H51C H 0.281410 0.447616 0.284834 0.158 Uiso 1 1 calc R U . . .
C52 C 0.1268(4) 0.5750(4) 0.2568(3) 0.105(2) Uani 1 1 d . . . . .
H52A H 0.078527 0.571617 0.267286 0.157 Uiso 1 1 calc R U . . .
H52B H 0.115935 0.573750 0.216304 0.157 Uiso 1 1 calc R U . . .
H52C H 0.153264 0.628385 0.270949 0.157 Uiso 1 1 calc R U . . .
C53 C 0.5556(4) 0.8463(4) 0.3352(2) 0.0714(18) Uani 1 1 d D . . . .
C54 C 0.5402(5) 0.8558(6) 0.2732(3) 0.158(4) Uani 1 1 d D . . . .
H54A H 0.544821 0.799764 0.256711 0.237 Uiso 1 1 calc R U . . .
H54B H 0.577591 0.895486 0.264961 0.237 Uiso 1 1 calc R U . . .
H54C H 0.488382 0.878246 0.257712 0.237 Uiso 1 1 calc R U . . .
C55 C 0.5405(4) 0.9318(4) 0.3574(4) 0.138(3) Uani 1 1 d D . . . .
H55A H 0.488426 0.950634 0.338407 0.207 Uiso 1 1 calc R U . . .
H55B H 0.577511 0.973774 0.351157 0.207 Uiso 1 1 calc R U . . .
H55C H 0.545625 0.927027 0.397247 0.207 Uiso 1 1 calc R U . . .
C56 C 0.6370(4) 0.8208(4) 0.3611(3) 0.105(2) Uani 1 1 d D . . . .
H56A H 0.644596 0.811531 0.400903 0.158 Uiso 1 1 calc R U . . .
H56B H 0.671241 0.866415 0.355460 0.158 Uiso 1 1 calc R U . . .
H56C H 0.648357 0.767765 0.343958 0.158 Uiso 1 1 calc R U . . .
C58 C 0.4927(6) 0.8117(5) 0.5642(4) 0.146(4) Uani 1 1 d . . . . .
H58 H 0.456927 0.855475 0.565777 0.175 Uiso 1 1 calc R U . . .
C59 C 0.5186(6) 0.7589(5) 0.6083(4) 0.139(4) Uani 1 1 d . . . . .
H59 H 0.500184 0.764765 0.640166 0.166 Uiso 1 1 calc R U . . .
C60 C 0.5731(4) 0.6955(4) 0.6065(3) 0.090(2) Uani 1 1 d . . . . .
H60 H 0.592786 0.659287 0.637565 0.108 Uiso 1 1 calc R U . . .
C61 C 0.5979(3) 0.6861(3) 0.5591(2) 0.0590(16) Uani 1 1 d . . . . .
C62 C 0.5701(4) 0.7399(4) 0.5154(3) 0.082(2) Uani 1 1 d . . . . .
H62 H 0.587289 0.733792 0.482966 0.098 Uiso 1 1 calc R U . . .
C63 C 0.5174(5) 0.8027(5) 0.5172(4) 0.128(3) Uani 1 1 d . . . . .
H63 H 0.498410 0.839535 0.486380 0.154 Uiso 1 1 calc R U . . .
C64 C 0.6508(3) 0.6158(3) 0.5545(2) 0.0433(13) Uani 1 1 d . . . . .
C65 C 0.8531(4) 0.6619(4) 0.5053(3) 0.0540(15) Uani 1 1 d . . . . .
C66 C 0.8807(4) 0.7388(4) 0.4815(3) 0.0568(16) Uani 1 1 d . . . . .
C67 C 0.8442(4) 0.7662(4) 0.4295(3) 0.080(2) Uani 1 1 d . . . . .
H67 H 0.802318 0.734476 0.407407 0.096 Uiso 1 1 calc R U . . .
C68 C 0.8683(5) 0.8410(6) 0.4086(3) 0.105(3) Uani 1 1 d . . . . .
H68 H 0.842414 0.860904 0.372586 0.125 Uiso 1 1 calc R U . . .
C69 C 0.9303(5) 0.8856(5) 0.4409(4) 0.101(3) Uani 1 1 d . . . . .
H69 H 0.946904 0.936329 0.426724 0.121 Uiso 1 1 calc R U . . .
C70 C 0.9677(4) 0.8585(5) 0.4923(4) 0.094(2) Uani 1 1 d . . . . .
H70 H 1.010691 0.889007 0.514067 0.113 Uiso 1 1 calc R U . . .
C71 C 0.9418(4) 0.7851(4) 0.5125(3) 0.084(2) Uani 1 1 d . . . . .
H71 H 0.967012 0.766141 0.548877 0.101 Uiso 1 1 calc R U . . .
C74 C 0.7728(6) 0.7598(6) 0.6838(4) 0.164(4) Uani 1 1 d . . . . .
H74A H 0.727130 0.732354 0.659815 0.246 Uiso 1 1 calc R U . . .
H74B H 0.763568 0.821405 0.685848 0.246 Uiso 1 1 calc R U . . .
H74C H 0.783899 0.734866 0.720998 0.246 Uiso 1 1 calc R U . . .
C78 C 0.6206(4) 0.3738(4) 0.4913(3) 0.0758(18) Uani 1 1 d D U . . .
C79 C 0.6402(14) 0.3122(15) 0.4593(10) 0.076(2) Uani 0.25 1 d . U P . .
H79A H 0.617763 0.257350 0.465735 0.115 Uiso 0.25 1 calc R U P . .
H79B H 0.696142 0.306850 0.468849 0.115 Uiso 0.25 1 calc R U P . .
H79C H 0.620912 0.328019 0.420139 0.115 Uiso 0.25 1 calc R U P . .
C80 C 0.5491(9) 0.4074(14) 0.4925(10) 0.081(8) Uani 0.25 1 d D . P . .
H80A H 0.518308 0.418535 0.454544 0.121 Uiso 0.25 1 calc R U P . .
H80B H 0.556692 0.460952 0.513647 0.121 Uiso 0.25 1 calc R U P . .
H80C H 0.522441 0.365966 0.510091 0.121 Uiso 0.25 1 calc R U P . .
C8 C 0.6779(15) -0.0055(12) 0.4755(6) 0.188(10) Uani 0.598(11) 1 d D U P A 1
H8A H 0.627557 0.017316 0.475547 0.282 Uiso 0.598(11) 1 calc R U P A 1
H8B H 0.672440 -0.064849 0.462336 0.282 Uiso 0.598(11) 1 calc R U P A 1
H8C H 0.699762 0.029299 0.450987 0.282 Uiso 0.598(11) 1 calc R U P A 1
C10 C 0.8084(7) -0.0480(8) 0.5417(8) 0.134(6) Uani 0.598(11) 1 d D . P A 1
H10A H 0.836278 -0.020868 0.517643 0.201 Uiso 0.598(11) 1 calc R U P A 1
H10B H 0.799557 -0.108499 0.531589 0.201 Uiso 0.598(11) 1 calc R U P A 1
H10C H 0.838683 -0.043442 0.580369 0.201 Uiso 0.598(11) 1 calc R U P A 1
C12 C 0.6938(13) -0.0547(9) 0.5730(8) 0.148(7) Uani 0.598(11) 1 d D U P A 1
H12A H 0.725874 -0.050755 0.611220 0.222 Uiso 0.598(11) 1 calc R U P A 1
H12B H 0.689059 -0.114818 0.561284 0.222 Uiso 0.598(11) 1 calc R U P A 1
H12C H 0.642837 -0.031393 0.570776 0.222 Uiso 0.598(11) 1 calc R U P A 1
C7 C 0.6422(7) -0.0109(12) 0.5146(10) 0.110(3) Uani 0.402(11) 1 d D U P A 2
H7A H 0.620424 0.001315 0.545571 0.164 Uiso 0.402(11) 1 calc R U P A 2
H7B H 0.628376 -0.069327 0.501176 0.164 Uiso 0.402(11) 1 calc R U P A 2
H7C H 0.621810 0.029932 0.484540 0.164 Uiso 0.402(11) 1 calc R U P A 2
C9 C 0.7537(19) -0.0226(14) 0.4808(10) 0.144(13) Uani 0.402(11) 1 d D . P A 2
H9A H 0.741993 0.026991 0.455956 0.216 Uiso 0.402(11) 1 calc R U P A 2
H9B H 0.724693 -0.072417 0.462594 0.216 Uiso 0.402(11) 1 calc R U P A 2
H9C H 0.808635 -0.034987 0.489784 0.216 Uiso 0.402(11) 1 calc R U P A 2
C11 C 0.7557(17) -0.0622(12) 0.5849(7) 0.110(3) Uani 0.402(11) 1 d D U P A 2
H11A H 0.767522 -0.119066 0.572771 0.166 Uiso 0.402(11) 1 calc R U P A 2
H11B H 0.714057 -0.066848 0.602761 0.166 Uiso 0.402(11) 1 calc R U P A 2
H11C H 0.801356 -0.038652 0.611219 0.166 Uiso 0.402(11) 1 calc R U P A 2
C22 C 0.8979(7) 0.1314(14) 0.3318(8) 0.175(9) Uani 0.677(16) 1 d D U P B 1
H22A H 0.924299 0.183415 0.324939 0.262 Uiso 0.677(16) 1 calc R U P B 1
H22B H 0.903658 0.086429 0.305978 0.262 Uiso 0.677(16) 1 calc R U P B 1
H22C H 0.920372 0.112069 0.369949 0.262 Uiso 0.677(16) 1 calc R U P B 1
C24 C 0.7783(13) 0.0731(9) 0.3414(7) 0.153(7) Uani 0.677(16) 1 d D U P B 1
H24A H 0.800189 0.064013 0.381244 0.230 Uiso 0.677(16) 1 calc R U P B 1
H24B H 0.788544 0.022840 0.321065 0.230 Uiso 0.677(16) 1 calc R U P B 1
H24C H 0.722841 0.081584 0.333663 0.230 Uiso 0.677(16) 1 calc R U P B 1
C26 C 0.7783(12) 0.1673(9) 0.2627(4) 0.126(6) Uani 0.677(16) 1 d D U P B 1
H26A H 0.724767 0.184567 0.256952 0.189 Uiso 0.677(16) 1 calc R U P B 1
H26B H 0.780619 0.115030 0.241587 0.189 Uiso 0.677(16) 1 calc R U P B 1
H26C H 0.806531 0.213229 0.250163 0.189 Uiso 0.677(16) 1 calc R U P B 1
C23 C 0.859(2) 0.0796(14) 0.3578(10) 0.110(11) Uani 0.323(16) 1 d D U P B 2
H23A H 0.911646 0.099165 0.374571 0.165 Uiso 0.323(16) 1 calc R U P B 2
H23B H 0.860061 0.029930 0.334050 0.165 Uiso 0.323(16) 1 calc R U P B 2
H23C H 0.835161 0.063482 0.386981 0.165 Uiso 0.323(16) 1 calc R U P B 2
C25 C 0.7325(9) 0.119(2) 0.3055(15) 0.123(12) Uani 0.323(16) 1 d D U P B 2
H25A H 0.709827 0.122101 0.336788 0.184 Uiso 0.323(16) 1 calc R U P B 2
H25B H 0.731777 0.059651 0.292791 0.184 Uiso 0.323(16) 1 calc R U P B 2
H25C H 0.702914 0.155056 0.275174 0.184 Uiso 0.323(16) 1 calc R U P B 2
C27 C 0.841(2) 0.1776(18) 0.2743(11) 0.113(11) Uani 0.323(16) 1 d D U P B 2
H27A H 0.803274 0.216789 0.251149 0.169 Uiso 0.323(16) 1 calc R U P B 2
H27B H 0.846384 0.126979 0.252603 0.169 Uiso 0.323(16) 1 calc R U P B 2
H27C H 0.890382 0.206757 0.287074 0.169 Uiso 0.323(16) 1 calc R U P B 2
C36 C 0.4205(8) 0.3193(9) 0.2353(5) 0.088(5) Uani 0.653(17) 1 d D U P C 3
H36A H 0.449590 0.272833 0.257711 0.132 Uiso 0.653(17) 1 calc R U P C 3
H36B H 0.385523 0.295366 0.201750 0.132 Uiso 0.653(17) 1 calc R U P C 3
H36C H 0.390926 0.349819 0.256772 0.132 Uiso 0.653(17) 1 calc R U P C 3
C38 C 0.5203(7) 0.3325(13) 0.1863(7) 0.121(6) Uani 0.653(17) 1 d D U P C 3
H38A H 0.556058 0.371398 0.175294 0.182 Uiso 0.653(17) 1 calc R U P C 3
H38B H 0.484930 0.308071 0.153124 0.182 Uiso 0.653(17) 1 calc R U P C 3
H38C H 0.549137 0.286199 0.209143 0.182 Uiso 0.653(17) 1 calc R U P C 3
C40 C 0.4273(10) 0.4477(7) 0.1817(5) 0.111(6) Uani 0.653(17) 1 d D U P C 3
H40A H 0.391047 0.472849 0.199984 0.166 Uiso 0.653(17) 1 calc R U P C 3
H40B H 0.399025 0.420598 0.146887 0.166 Uiso 0.653(17) 1 calc R U P C 3
H40C H 0.460561 0.492752 0.173790 0.166 Uiso 0.653(17) 1 calc R U P C 3
C37 C 0.5065(15) 0.2916(10) 0.2158(12) 0.104(10) Uani 0.347(17) 1 d D U P C 4
H37A H 0.557685 0.295209 0.209915 0.156 Uiso 0.347(17) 1 calc R U P C 4
H37B H 0.472198 0.260587 0.184960 0.156 Uiso 0.347(17) 1 calc R U P C 4
H37C H 0.509551 0.261108 0.250551 0.156 Uiso 0.347(17) 1 calc R U P C 4
C39 C 0.4827(17) 0.4327(15) 0.1694(6) 0.088(8) Uani 0.347(17) 1 d D U P C 4
H39A H 0.462466 0.490571 0.171239 0.132 Uiso 0.347(17) 1 calc R U P C 4
H39B H 0.453497 0.404561 0.135294 0.132 Uiso 0.347(17) 1 calc R U P C 4
H39C H 0.536745 0.436343 0.169553 0.132 Uiso 0.347(17) 1 calc R U P C 4
C41 C 0.3918(6) 0.383(2) 0.2180(11) 0.100(9) Uani 0.347(17) 1 d D U P C 4
H41A H 0.387028 0.380316 0.255956 0.150 Uiso 0.347(17) 1 calc R U P C 4
H41B H 0.365677 0.333780 0.196877 0.150 Uiso 0.347(17) 1 calc R U P C 4
H41C H 0.368507 0.436163 0.200375 0.150 Uiso 0.347(17) 1 calc R U P C 4
C76 C 1.0252(6) 0.4889(9) 0.5747(5) 0.239(7) Uani 1 1 d D . . . .
H76A H 0.983386 0.460228 0.547467 0.359 Uiso 1 1 calc R U . . .
H76B H 1.073936 0.461267 0.575170 0.359 Uiso 1 1 calc R U . . .
H76C H 1.027038 0.549349 0.564542 0.359 Uiso 1 1 calc R U . . .
C57 C 1.0128(7) 0.4830(9) 0.6265(5) 0.188(5) Uani 1 1 d D U . . .
H57 H 1.051532 0.529020 0.640764 0.226 Uiso 1 1 calc R U . . .
C75 C 1.0513(8) 0.4288(8) 0.6666(6) 0.256(7) Uani 1 1 d D U . . .
H75A H 1.068253 0.459725 0.701787 0.385 Uiso 1 1 calc R U . . .
H75B H 1.096001 0.405750 0.656468 0.385 Uiso 1 1 calc R U . . .
H75C H 1.017479 0.381560 0.670488 0.385 Uiso 1 1 calc R U . . .
C72 C 0.8357(6) 0.7464(6) 0.6618(5) 0.150(4) Uani 1 1 d . . . . .
H72 H 0.813851 0.764688 0.622433 0.180 Uiso 1 1 calc R U . . .
C73 C 0.8983(7) 0.8030(6) 0.6792(5) 0.200(5) Uani 1 1 d . U . . .
H73A H 0.880096 0.862272 0.673328 0.300 Uiso 1 1 calc R U . . .
H73B H 0.935267 0.792139 0.657745 0.300 Uiso 1 1 calc R U . . .
H73C H 0.923153 0.793881 0.718660 0.300 Uiso 1 1 calc R U . . .

loop_
_atom_site_aniso_label
_atom_site_aniso_U_11
_atom_site_aniso_U_22
_atom_site_aniso_U_33
_atom_site_aniso_U_23
_atom_site_aniso_U_13
_atom_site_aniso_U_12
Ti1 0.0485(6) 0.0445(6) 0.0396(6) -0.0031(4) 0.0125(5) 0.0009(5)
Ti2 0.0475(6) 0.0396(6) 0.0405(6) -0.0009(4) 0.0119(5) 0.0012(5)
Ti3 0.0534(7) 0.0549(7) 0.0471(6) -0.0006(5) 0.0083(5) -0.0060(6)
O1 0.047(2) 0.039(2) 0.041(2) 0.0039(16) 0.0149(18) 0.0005(18)
O2 0.051(2) 0.056(2) 0.033(2) -0.0038(16) 0.0073(17) -0.0036(18)
O3 0.046(2) 0.060(2) 0.035(2) -0.0047(17) 0.0069(18) 0.0058(18)
O4 0.053(2) 0.042(2) 0.041(2) -0.0009(16) 0.0101(18) -0.0060(19)
O5 0.055(2) 0.050(2) 0.048(2) -0.0042(18) 0.0144(19) 0.0101(19)
O6 0.052(2) 0.042(2) 0.053(2) -0.0016(18) 0.0172(18) 0.0078(19)
O7 0.068(3) 0.046(2) 0.040(2) 0.0009(17) 0.021(2) 0.0094(19)
O8 0.057(2) 0.033(2) 0.049(2) 0.0011(17) 0.0177(19) 0.0069(19)
O9 0.061(3) 0.056(3) 0.051(2) 0.0007(19) 0.021(2) -0.016(2)
O10 0.044(2) 0.047(2) 0.0371(19) -0.0015(15) 0.0097(16) -0.0040(17)
O11 0.083(3) 0.088(3) 0.059(3) 0.014(2) 0.004(3) -0.037(3)
O12 0.147(4) 0.045(3) 0.082(3) -0.007(2) 0.048(3) -0.005(3)
O13 0.038(2) 0.107(3) 0.077(3) 0.001(2) 0.011(2) 0.003(2)
C1 0.054(4) 0.042(4) 0.039(3) 0.005(3) 0.006(3) 0.021(3)
C2 0.060(4) 0.032(4) 0.053(4) 0.009(3) 0.012(3) 0.013(3)
C3 0.081(5) 0.040(4) 0.070(4) 0.007(3) 0.023(4) 0.012(3)
C4 0.105(6) 0.042(4) 0.064(4) -0.005(3) 0.008(4) 0.014(4)
C5 0.100(5) 0.058(5) 0.061(4) 0.004(4) 0.031(4) 0.018(4)
C6 0.064(4) 0.044(4) 0.045(4) 0.007(3) 0.004(3) 0.015(3)
C13 0.155(7) 0.065(5) 0.101(5) -0.015(4) 0.022(6) 0.006(6)
C14 0.061(4) 0.063(4) 0.053(4) 0.005(3) 0.017(3) 0.027(3)
C15 0.062(4) 0.055(4) 0.048(4) -0.003(3) 0.022(3) 0.023(3)
C16 0.050(4) 0.044(4) 0.051(4) -0.004(3) 0.019(3) 0.013(3)
C17 0.048(4) 0.055(4) 0.043(4) 0.004(3) 0.017(3) 0.010(3)
C18 0.069(4) 0.066(5) 0.047(4) -0.011(3) 0.018(3) 0.018(4)
C19 0.087(5) 0.067(5) 0.055(4) -0.008(3) 0.023(4) 0.022(4)
C20 0.088(5) 0.067(5) 0.061(4) 0.005(3) 0.025(4) 0.024(4)
C21 0.150(8) 0.079(6) 0.066(5) -0.021(4) 0.030(5) 0.022(6)
C28 0.048(4) 0.065(4) 0.039(3) -0.003(3) 0.020(3) 0.002(3)
C29 0.049(4) 0.041(3) 0.036(3) -0.001(2) 0.010(3) 0.002(3)
C30 0.062(4) 0.053(4) 0.046(3) -0.004(3) 0.024(3) 0.003(3)
C31 0.056(4) 0.053(4) 0.046(4) -0.004(3) 0.008(3) -0.003(3)
C32 0.043(3) 0.061(4) 0.051(4) 0.001(3) 0.012(3) 0.009(3)
C33 0.053(4) 0.034(3) 0.037(3) 0.004(2) 0.010(3) 0.005(3)
C34 0.044(4) 0.035(3) 0.036(3) 0.006(2) 0.008(3) 0.003(3)
C35 0.070(5) 0.077(5) 0.057(4) -0.016(4) 0.010(4) -0.002(4)
C42 0.044(3) 0.053(4) 0.041(3) 0.006(3) 0.014(3) 0.016(3)
C43 0.045(4) 0.040(4) 0.033(3) -0.002(2) 0.006(3) 0.011(3)
C44 0.050(4) 0.026(3) 0.036(3) -0.001(2) 0.013(3) 0.006(3)
C45 0.045(4) 0.047(4) 0.042(3) 0.003(3) 0.013(3) 0.000(3)
C46 0.058(4) 0.041(4) 0.052(4) 0.014(3) 0.012(3) 0.011(3)
C47 0.068(5) 0.038(4) 0.050(3) 0.011(3) 0.008(3) 0.012(3)
C48 0.056(4) 0.049(4) 0.048(4) 0.000(3) 0.007(3) -0.004(3)
C49 0.046(4) 0.050(4) 0.054(4) 0.000(3) 0.012(3) -0.005(3)
C50 0.090(5) 0.068(5) 0.036(3) 0.003(3) 0.010(3) -0.014(4)
C51 0.119(6) 0.154(7) 0.058(4) -0.021(4) 0.050(4) -0.006(5)
C52 0.118(6) 0.102(6) 0.077(5) 0.029(4) -0.004(4) 0.012(5)
C53 0.071(5) 0.067(5) 0.076(5) 0.011(4) 0.020(4) -0.018(4)
C54 0.141(8) 0.224(10) 0.101(7) 0.069(6) 0.020(6) -0.085(7)
C55 0.117(7) 0.059(6) 0.238(10) -0.015(6) 0.048(7) -0.037(5)
C56 0.060(5) 0.097(6) 0.147(7) 0.023(5) 0.010(5) -0.021(4)
C58 0.219(11) 0.093(7) 0.151(9) 0.040(6) 0.093(9) 0.090(7)
C59 0.214(10) 0.114(7) 0.131(7) 0.028(6) 0.120(8) 0.089(7)
C60 0.128(6) 0.080(5) 0.070(5) 0.011(4) 0.041(5) 0.044(5)
C61 0.088(5) 0.042(4) 0.053(4) 0.011(3) 0.028(4) 0.023(3)
C62 0.113(6) 0.056(5) 0.087(5) 0.022(4) 0.047(4) 0.036(4)
C63 0.178(9) 0.098(7) 0.128(8) 0.045(5) 0.075(7) 0.067(6)
C64 0.050(4) 0.030(3) 0.046(4) 0.000(3) 0.007(3) 0.001(3)
C65 0.054(4) 0.046(4) 0.067(5) 0.001(3) 0.025(4) -0.008(3)
C66 0.062(4) 0.047(4) 0.065(4) 0.005(3) 0.025(4) -0.004(3)
C67 0.086(5) 0.085(5) 0.075(5) 0.019(4) 0.031(4) -0.011(4)
C68 0.121(7) 0.108(7) 0.087(6) 0.037(5) 0.032(6) -0.003(6)
C69 0.104(7) 0.075(6) 0.134(8) 0.016(6) 0.048(6) -0.020(5)
C70 0.090(6) 0.074(6) 0.115(7) 0.004(5) 0.021(6) -0.013(5)
C71 0.095(6) 0.066(5) 0.090(5) 0.015(4) 0.025(5) -0.023(4)
C74 0.196(11) 0.169(10) 0.153(9) -0.015(7) 0.089(8) 0.040(8)
C78 0.072(4) 0.074(5) 0.077(4) -0.026(3) 0.011(4) -0.033(4)
C79 0.072(5) 0.074(5) 0.078(5) -0.026(4) 0.012(4) -0.032(4)
C80 0.08(2) 0.070(19) 0.10(2) -0.022(14) 0.032(17) -0.003(16)
C8 0.258(18) 0.119(13) 0.150(14) -0.039(11) -0.008(14) -0.005(14)
C10 0.174(16) 0.047(9) 0.172(17) -0.025(9) 0.033(14) 0.051(9)
C12 0.172(15) 0.077(10) 0.196(14) -0.015(10) 0.052(12) -0.022(10)
C7 0.155(7) 0.065(5) 0.101(6) -0.016(4) 0.022(6) 0.006(6)
C9 0.17(3) 0.061(15) 0.23(3) -0.087(19) 0.10(3) -0.055(18)
C11 0.156(7) 0.065(5) 0.102(6) -0.015(4) 0.021(6) 0.006(6)
C22 0.167(13) 0.188(15) 0.170(14) -0.084(11) 0.047(11) 0.070(11)
C24 0.223(17) 0.095(11) 0.137(12) -0.026(9) 0.040(12) -0.015(12)
C26 0.176(14) 0.117(10) 0.079(9) -0.047(7) 0.024(9) 0.019(10)
C23 0.141(19) 0.059(14) 0.120(17) -0.034(12) 0.016(14) 0.027(14)
C25 0.127(18) 0.101(17) 0.141(19) -0.065(14) 0.036(14) 0.019(14)
C27 0.16(2) 0.108(17) 0.092(17) -0.008(13) 0.069(16) 0.015(15)
C36 0.091(9) 0.080(9) 0.082(8) -0.019(6) 0.005(7) -0.046(8)
C38 0.098(9) 0.169(14) 0.096(10) -0.083(10) 0.025(8) -0.005(9)
C40 0.110(12) 0.116(10) 0.074(8) 0.008(7) -0.030(8) -0.008(9)
C37 0.119(17) 0.094(15) 0.088(16) -0.044(12) 0.009(13) -0.021(13)
C39 0.084(15) 0.119(16) 0.049(11) -0.023(11) 0.000(10) -0.016(13)
C41 0.081(14) 0.122(18) 0.087(14) -0.038(14) 0.005(11) -0.030(13)
C76 0.204(12) 0.396(19) 0.159(10) 0.032(11) 0.119(9) 0.109(12)
C57 0.176(8) 0.238(9) 0.167(8) 0.025(7) 0.074(7) 0.081(7)
C75 0.272(13) 0.259(13) 0.289(13) 0.109(10) 0.165(11) 0.130(11)
C72 0.142(9) 0.088(8) 0.230(12) -0.050(7) 0.070(9) -0.029(7)
C73 0.208(11) 0.091(7) 0.256(11) 0.025(7) -0.013(9) -0.029(8)

loop_
_atom_type_symbol
_atom_type_description
_atom_type_scat_dispersion_real
_atom_type_scat_dispersion_imag
_atom_type_scat_source
C C 0.0033 0.0016 'International Tables Vol C Tables 4.2.6.8 and 6.1.1.4'
O O 0.0106 0.0060 'International Tables Vol C Tables 4.2.6.8 and 6.1.1.4'
Ti Ti 0.2776 0.4457 'International Tables Vol C Tables 4.2.6.8 and 6.1.1.4'
H H 0.0000 0.0000 'International Tables Vol C Tables 4.2.6.8 and 6.1.1.4'

loop_
_geom_angle_atom_site_label_1
_geom_angle_atom_site_label_2
_geom_angle_atom_site_label_3
_geom_angle
_geom_angle_site_symmetry_1
_geom_angle_site_symmetry_3
_geom_angle_publ_flag
O3 Ti1 Ti2 132.92(11) . 3_666 ?
O3 Ti1 O4 97.18(14) . . ?
O3 Ti1 O7 84.91(14) . . ?
O3 Ti1 O9 98.18(15) . . ?
O3 Ti1 O10 167.69(13) . . ?
O4 Ti1 Ti2 38.28(9) . 3_666 ?
O4 Ti1 O7 85.83(13) . . ?
O4 Ti1 O9 161.02(14) . . ?
O5 Ti1 Ti2 100.74(11) . 3_666 ?
O5 Ti1 O3 95.90(14) . . ?
O5 Ti1 O4 94.25(14) . . ?
O5 Ti1 O7 179.17(16) . . ?
O5 Ti1 O9 95.19(14) . . ?
O5 Ti1 O10 94.76(14) . . ?
O7 Ti1 Ti2 78.81(10) . 3_666 ?
O9 Ti1 Ti2 123.39(11) . 3_666 ?
O9 Ti1 O7 84.49(14) . . ?
O10 Ti1 Ti2 38.18(9) . 3_666 ?
O10 Ti1 O4 75.89(13) . . ?
O10 Ti1 O7 84.45(13) . . ?
O10 Ti1 O9 86.94(14) . . ?
Ti3 Ti2 Ti1 72.47(3) 3_666 3_666 ?
O1 Ti2 Ti1 132.89(10) . 3_666 ?
O1 Ti2 Ti3 146.38(11) . 3_666 ?
O1 Ti2 O2 108.88(14) . . ?
O1 Ti2 O4 97.30(14) . 3_666 ?
O1 Ti2 O6 96.81(14) . 3_666 ?
O1 Ti2 O8 84.96(13) . 3_666 ?
O1 Ti2 O10 166.99(14) . 3_666 ?
O2 Ti2 Ti1 112.60(10) . 3_666 ?
O2 Ti2 Ti3 40.33(9) . 3_666 ?
O2 Ti2 O4 150.85(13) . 3_666 ?
O2 Ti2 O8 85.61(13) . 3_666 ?
O2 Ti2 O10 75.96(12) . 3_666 ?
O4 Ti2 Ti1 38.38(9) 3_666 3_666 ?
O4 Ti2 Ti3 110.84(10) 3_666 3_666 ?
O4 Ti2 O8 84.11(13) 3_666 3_666 ?
O6 Ti2 Ti1 101.04(10) 3_666 3_666 ?
O6 Ti2 Ti3 98.74(11) 3_666 3_666 ?
O6 Ti2 O2 94.67(14) 3_666 . ?
O6 Ti2 O4 94.73(14) 3_666 3_666 ?
O6 Ti2 O8 178.00(13) 3_666 3_666 ?
O6 Ti2 O10 94.77(13) 3_666 3_666 ?
O8 Ti2 Ti1 77.04(9) 3_666 3_666 ?
O8 Ti2 Ti3 80.19(9) 3_666 3_666 ?
O10 Ti2 Ti1 37.99(9) 3_666 3_666 ?
O10 Ti2 Ti3 35.80(9) 3_666 3_666 ?
O10 Ti2 O4 75.81(13) 3_666 3_666 ?
O10 Ti2 O8 83.37(12) 3_666 3_666 ?
O2 Ti3 Ti2 39.44(9) 3_666 3_666 ?
O2 Ti3 O11 159.19(16) 3_666 . ?
O10 Ti3 Ti2 38.75(9) . 3_666 ?
O10 Ti3 O2 78.01(13) . 3_666 ?
O10 Ti3 O11 85.44(15) . . ?
O11 Ti3 Ti2 122.26(12) . 3_666 ?
O12 Ti3 Ti2 116.69(15) . 3_666 ?
O12 Ti3 O2 93.44(16) . 3_666 ?
O12 Ti3 O10 133.65(19) . . ?
O12 Ti3 O11 88.86(18) . . ?
O13 Ti3 Ti2 116.95(14) . 3_666 ?
O13 Ti3 O2 101.52(16) . 3_666 ?
O13 Ti3 O10 115.74(17) . . ?
O13 Ti3 O11 96.98(18) . . ?
O13 Ti3 O12 110.6(2) . . ?
C44 O1 Ti2 160.7(3) . . ?
Ti2 O2 Ti3 100.23(13) . 3_666 ?
C50 O2 Ti2 135.8(3) . . ?
C50 O2 Ti3 123.8(3) . 3_666 ?
C34 O3 Ti1 151.7(3) . . ?
Ti2 O4 Ti1 103.35(15) 3_666 . ?
C78 O4 Ti1 129.3(3) . . ?
C78 O4 Ti2 126.7(3) . 3_666 ?
C16 O5 Ti1 152.7(3) . . ?
C1 O6 Ti2 139.1(3) . 3_666 ?
C64 O7 Ti1 130.1(3) . . ?
C64 O8 Ti2 129.5(3) . 3_666 ?
C65 O9 Ti1 135.5(4) . . ?
Ti1 O10 Ti2 103.83(14) . 3_666 ?
Ti3 O10 Ti1 144.57(17) . . ?
Ti3 O10 Ti2 105.45(13) . 3_666 ?
C65 O11 Ti3 139.2(4) . . ?
C72 O12 Ti3 155.3(6) . . ?
C57 O13 Ti3 147.6(6) . . ?
O6 C1 C2 121.1(5) . . ?
O6 C1 C6 119.3(5) . . ?
C2 C1 C6 119.6(5) . . ?
C1 C2 C46 121.1(5) . 3_666 ?
C3 C2 C1 119.7(5) . . ?
C3 C2 C46 119.2(5) . 3_666 ?
C2 C3 H3 119.3 . . ?
C2 C3 C4 121.4(6) . . ?
C4 C3 H3 119.3 . . ?
C3 C4 C13 118.7(7) . . ?
C5 C4 C3 118.7(6) . . ?
C5 C4 C13 122.5(7) . . ?
C4 C5 H5 118.8 . . ?
C4 C5 C6 122.4(6) . . ?
C6 C5 H5 118.8 . . ?
C1 C6 C14 121.4(5) . . ?
C5 C6 C1 118.1(5) . . ?
C5 C6 C14 120.4(5) . . ?
C4 C13 C7 106.0(9) . . ?
C8 C13 C4 108.5(9) . . ?
C8 C13 C10 114.7(13) . . ?
C8 C13 C12 108.6(13) . . ?
C10 C13 C4 107.7(7) . . ?
C10 C13 C12 102.8(10) . . ?
C12 C13 C4 114.6(8) . . ?
C9 C13 C4 110.8(9) . . ?
C9 C13 C7 101.5(14) . . ?
C11 C13 C4 111.2(10) . . ?
C11 C13 C7 104.9(14) . . ?
C11 C13 C9 120.7(15) . . ?
C6 C14 H14A 108.1 . . ?
C6 C14 H14B 108.1 . . ?
H14A C14 H14B 107.3 . . ?
C15 C14 C6 116.6(5) . . ?
C15 C14 H14A 108.1 . . ?
C15 C14 H14B 108.1 . . ?
C16 C15 C14 121.4(5) . . ?
C16 C15 C20 117.0(5) . . ?
C20 C15 C14 121.6(5) . . ?
O5 C16 C15 119.1(5) . . ?
O5 C16 C17 119.4(5) . . ?
C17 C16 C15 121.5(5) . . ?
C16 C17 C18 118.9(5) . . ?
C16 C17 C28 121.8(5) . . ?
C18 C17 C28 119.2(5) . . ?
C17 C18 H18 118.9 . . ?
C19 C18 C17 122.1(5) . . ?
C19 C18 H18 118.9 . . ?
C18 C19 C20 117.2(5) . . ?
C18 C19 C21 121.9(6) . . ?
C20 C19 C21 120.8(6) . . ?
C15 C20 H20 118.4 . . ?
C19 C20 C15 123.1(6) . . ?
C19 C20 H20 118.4 . . ?
C22 C21 C19 107.5(8) . . ?
C24 C21 C19 111.3(8) . . ?
C24 C21 C22 107.4(12) . . ?
C24 C21 C26 110.0(11) . . ?
C26 C21 C19 112.2(7) . . ?
C26 C21 C22 108.3(11) . . ?
C23 C21 C19 111.2(10) . . ?
C23 C21 C25 105.7(19) . . ?
C23 C21 C27 115.3(18) . . ?
C25 C21 C19 102.8(10) . . ?
C25 C21 C27 110.7(19) . . ?
C27 C21 C19 110.3(12) . . ?
C17 C28 H28A 108.9 . . ?
C17 C28 H28B 108.9 . . ?
H28A C28 H28B 107.8 . . ?
C29 C28 C17 113.1(4) . . ?
C29 C28 H28A 108.9 . . ?
C29 C28 H28B 108.9 . . ?
C30 C29 C28 121.0(5) . . ?
C30 C29 C34 117.4(5) . . ?
C34 C29 C28 121.5(5) . . ?
C29 C30 H30 118.0 . . ?
C31 C30 C29 123.9(5) . . ?
C31 C30 H30 118.0 . . ?
C30 C31 C32 116.5(5) . . ?
C30 C31 C35 122.3(5) . . ?
C32 C31 C35 121.2(5) . . ?
C31 C32 H32 118.8 . . ?
C33 C32 C31 122.4(5) . . ?
C33 C32 H32 118.8 . . ?
C32 C33 C34 118.8(5) . . ?
C32 C33 C42 118.6(5) . . ?
C34 C33 C42 122.5(5) . . ?
O3 C34 C29 120.0(5) . . ?
O3 C34 C33 119.2(4) . . ?
C33 C34 C29 120.9(5) . . ?
C36 C35 C31 110.3(6) . . ?
C38 C35 C31 113.7(7) . . ?
C38 C35 C36 108.2(9) . . ?
C38 C35 C40 108.3(9) . . ?
C40 C35 C31 109.2(6) . . ?
C40 C35 C36 106.9(8) . . ?
C37 C35 C31 108.5(10) . . ?
C39 C35 C31 106.9(9) . . ?
C39 C35 C37 109.3(14) . . ?
C41 C35 C31 112.1(9) . . ?
C41 C35 C37 113.5(15) . . ?
C41 C35 C39 106.4(15) . . ?
C33 C42 H42A 109.2 . . ?
C33 C42 H42B 109.2 . . ?
H42A C42 H42B 107.9 . . ?
C43 C42 C33 112.1(4) . . ?
C43 C42 H42A 109.2 . . ?
C43 C42 H42B 109.2 . . ?
C44 C43 C42 120.6(5) . . ?
C44 C43 C49 118.5(5) . . ?
C49 C43 C42 120.9(5) . . ?
O1 C44 C43 120.8(4) . . ?
O1 C44 C45 118.5(5) . . ?
C43 C44 C45 120.6(5) . . ?
C44 C45 C46 120.4(5) . . ?
C47 C45 C44 118.7(5) . . ?
C47 C45 C46 120.9(5) . . ?
C2 C46 H46A 108.6 3_666 . ?
C2 C46 H46B 108.6 3_666 . ?
C45 C46 C2 114.6(4) . 3_666 ?
C45 C46 H46A 108.6 . . ?
C45 C46 H46B 108.6 . . ?
H46A C46 H46B 107.6 . . ?
C45 C47 H47 118.8 . . ?
C45 C47 C48 122.3(5) . . ?
C48 C47 H47 118.8 . . ?
C47 C48 C53 120.2(5) . . ?
C49 C48 C47 116.8(5) . . ?
C49 C48 C53 123.1(5) . . ?
C43 C49 H49 118.5 . . ?
C48 C49 C43 122.9(5) . . ?
C48 C49 H49 118.5 . . ?
O2 C50 H50 107.2 . . ?
O2 C50 C51 109.9(5) . . ?
O2 C50 C52 110.0(5) . . ?
C51 C50 H50 107.2 . . ?
C52 C50 H50 107.2 . . ?
C52 C50 C51 115.1(5) . . ?
C50 C51 H51A 109.5 . . ?
C50 C51 H51B 109.5 . . ?
C50 C51 H51C 109.5 . . ?
H51A C51 H51B 109.5 . . ?
H51A C51 H51C 109.5 . . ?
H51B C51 H51C 109.5 . . ?
C50 C52 H52A 109.5 . . ?
C50 C52 H52B 109.5 . . ?
C50 C52 H52C 109.5 . . ?
H52A C52 H52B 109.5 . . ?
H52A C52 H52C 109.5 . . ?
H52B C52 H52C 109.5 . . ?
C54 C53 C48 107.9(5) . . ?
C55 C53 C48 110.4(5) . . ?
C55 C53 C54 107.1(7) . . ?
C56 C53 C48 110.9(5) . . ?
C56 C53 C54 111.0(6) . . ?
C56 C53 C55 109.4(6) . . ?
C53 C54 H54A 109.5 . . ?
C53 C54 H54B 109.5 . . ?
C53 C54 H54C 109.5 . . ?
H54A C54 H54B 109.5 . . ?
H54A C54 H54C 109.5 . . ?
H54B C54 H54C 109.5 . . ?
C53 C55 H55A 109.5 . . ?
C53 C55 H55B 109.5 . . ?
C53 C55 H55C 109.5 . . ?
H55A C55 H55B 109.5 . . ?
H55A C55 H55C 109.5 . . ?
H55B C55 H55C 109.5 . . ?
C53 C56 H56A 109.5 . . ?
C53 C56 H56B 109.5 . . ?
C53 C56 H56C 109.5 . . ?
H56A C56 H56B 109.5 . . ?
H56A C56 H56C 109.5 . . ?
H56B C56 H56C 109.5 . . ?
C59 C58 H58 119.5 . . ?
C59 C58 C63 121.0(7) . . ?
C63 C58 H58 119.5 . . ?
C58 C59 H59 120.2 . . ?
C58 C59 C60 119.5(7) . . ?
C60 C59 H59 120.2 . . ?
C59 C60 H60 120.2 . . ?
C61 C60 C59 119.6(6) . . ?
C61 C60 H60 120.2 . . ?
C60 C61 C64 120.8(5) . . ?
C62 C61 C60 119.3(5) . . ?
C62 C61 C64 119.9(5) . . ?
C61 C62 H62 119.3 . . ?
C61 C62 C63 121.3(6) . . ?
C63 C62 H62 119.3 . . ?
C58 C63 C62 119.3(7) . . ?
C58 C63 H63 120.3 . . ?
C62 C63 H63 120.3 . . ?
O7 C64 C61 117.4(5) . . ?
O8 C64 O7 124.2(5) . . ?
O8 C64 C61 118.4(5) . . ?
O9 C65 O11 126.1(5) . . ?
O9 C65 C66 117.4(6) . . ?
O11 C65 C66 116.5(6) . . ?
C67 C66 C65 120.7(6) . . ?
C67 C66 C71 119.0(6) . . ?
C71 C66 C65 120.2(6) . . ?
C66 C67 H67 119.9 . . ?
C66 C67 C68 120.2(7) . . ?
C68 C67 H67 119.9 . . ?
C67 C68 H68 120.4 . . ?
C69 C68 C67 119.2(7) . . ?
C69 C68 H68 120.4 . . ?
C68 C69 H69 119.3 . . ?
C70 C69 C68 121.3(7) . . ?
C70 C69 H69 119.3 . . ?
C69 C70 H70 120.8 . . ?
C69 C70 C71 118.4(7) . . ?
C71 C70 H70 120.8 . . ?
C66 C71 C70 121.9(7) . . ?
C66 C71 H71 119.0 . . ?
C70 C71 H71 119.0 . . ?
H74A C74 H74B 109.5 . . ?
H74A C74 H74C 109.5 . . ?
H74B C74 H74C 109.5 . . ?
C72 C74 H74A 109.5 . . ?
C72 C74 H74B 109.5 . . ?
C72 C74 H74C 109.5 . . ?
C79 C78 O4 117.8(11) . . ?
C79 C78 C80 131.7(15) . . ?
C80 C78 O4 107.6(11) . . ?
C78 C79 H79A 109.5 . . ?
C78 C79 H79B 109.5 . . ?
C78 C79 H79C 109.5 . . ?
H79A C79 H79B 109.5 . . ?
H79A C79 H79C 109.5 . . ?
H79B C79 H79C 109.5 . . ?
C78 C80 H80A 109.5 . . ?
C78 C80 H80B 109.5 . . ?
C78 C80 H80C 109.5 . . ?
H80A C80 H80B 109.5 . . ?
H80A C80 H80C 109.5 . . ?
H80B C80 H80C 109.5 . . ?
C13 C8 H8A 109.5 . . ?
C13 C8 H8B 109.5 . . ?
C13 C8 H8C 109.5 . . ?
H8A C8 H8B 109.5 . . ?
H8A C8 H8C 109.5 . . ?
H8B C8 H8C 109.5 . . ?
C13 C10 H10A 109.5 . . ?
C13 C10 H10B 109.5 . . ?
C13 C10 H10C 109.5 . . ?
H10A C10 H10B 109.5 . . ?
H10A C10 H10C 109.5 . . ?
H10B C10 H10C 109.5 . . ?
C13 C12 H12A 109.5 . . ?
C13 C12 H12B 109.5 . . ?
C13 C12 H12C 109.5 . . ?
H12A C12 H12B 109.5 . . ?
H12A C12 H12C 109.5 . . ?
H12B C12 H12C 109.5 . . ?
C13 C7 H7A 109.5 . . ?
C13 C7 H7B 109.5 . . ?
C13 C7 H7C 109.5 . . ?
H7A C7 H7B 109.5 . . ?
H7A C7 H7C 109.5 . . ?
H7B C7 H7C 109.5 . . ?
C13 C9 H9A 109.5 . . ?
C13 C9 H9B 109.5 . . ?
C13 C9 H9C 109.5 . . ?
H9A C9 H9B 109.5 . . ?
H9A C9 H9C 109.5 . . ?
H9B C9 H9C 109.5 . . ?
C13 C11 H11A 109.5 . . ?
C13 C11 H11B 109.5 . . ?
C13 C11 H11C 109.5 . . ?
H11A C11 H11B 109.5 . . ?
H11A C11 H11C 109.5 . . ?
H11B C11 H11C 109.5 . . ?
C21 C22 H22A 109.5 . . ?
C21 C22 H22B 109.5 . . ?
C21 C22 H22C 109.5 . . ?
H22A C22 H22B 109.5 . . ?
H22A C22 H22C 109.5 . . ?
H22B C22 H22C 109.5 . . ?
C21 C24 H24A 109.5 . . ?
C21 C24 H24B 109.5 . . ?
C21 C24 H24C 109.5 . . ?
H24A C24 H24B 109.5 . . ?
H24A C24 H24C 109.5 . . ?
H24B C24 H24C 109.5 . . ?
C21 C26 H26A 109.5 . . ?
C21 C26 H26B 109.5 . . ?
C21 C26 H26C 109.5 . . ?
H26A C26 H26B 109.5 . . ?
H26A C26 H26C 109.5 . . ?
H26B C26 H26C 109.5 . . ?
C21 C23 H23A 109.5 . . ?
C21 C23 H23B 109.5 . . ?
C21 C23 H23C 109.5 . . ?
H23A C23 H23B 109.5 . . ?
H23A C23 H23C 109.5 . . ?
H23B C23 H23C 109.5 . . ?
C21 C25 H25A 109.5 . . ?
C21 C25 H25B 109.5 . . ?
C21 C25 H25C 109.5 . . ?
H25A C25 H25B 109.5 . . ?
H25A C25 H25C 109.5 . . ?
H25B C25 H25C 109.5 . . ?
C21 C27 H27A 109.5 . . ?
C21 C27 H27B 109.5 . . ?
C21 C27 H27C 109.5 . . ?
H27A C27 H27B 109.5 . . ?
H27A C27 H27C 109.5 . . ?
H27B C27 H27C 109.5 . . ?
C35 C36 H36A 109.5 . . ?
C35 C36 H36B 109.5 . . ?
C35 C36 H36C 109.5 . . ?
H36A C36 H36B 109.5 . . ?
H36A C36 H36C 109.5 . . ?
H36B C36 H36C 109.5 . . ?
C35 C38 H38A 109.5 . . ?
C35 C38 H38B 109.5 . . ?
C35 C38 H38C 109.5 . . ?
H38A C38 H38B 109.5 . . ?
H38A C38 H38C 109.5 . . ?
H38B C38 H38C 109.5 . . ?
C35 C40 H40A 109.5 . . ?
C35 C40 H40B 109.5 . . ?
C35 C40 H40C 109.5 . . ?
H40A C40 H40B 109.5 . . ?
H40A C40 H40C 109.5 . . ?
H40B C40 H40C 109.5 . . ?
C35 C37 H37A 109.5 . . ?
C35 C37 H37B 109.5 . . ?
C35 C37 H37C 109.5 . . ?
H37A C37 H37B 109.5 . . ?
H37A C37 H37C 109.5 . . ?
H37B C37 H37C 109.5 . . ?
C35 C39 H39A 109.5 . . ?
C35 C39 H39B 109.5 . . ?
C35 C39 H39C 109.5 . . ?
H39A C39 H39B 109.5 . . ?
H39A C39 H39C 109.5 . . ?
H39B C39 H39C 109.5 . . ?
C35 C41 H41A 109.5 . . ?
C35 C41 H41B 109.5 . . ?
C35 C41 H41C 109.5 . . ?
H41A C41 H41B 109.5 . . ?
H41A C41 H41C 109.5 . . ?
H41B C41 H41C 109.5 . . ?
H76A C76 H76B 109.5 . . ?
H76A C76 H76C 109.5 . . ?
H76B C76 H76C 109.5 . . ?
C57 C76 H76A 109.5 . . ?
C57 C76 H76B 109.5 . . ?
C57 C76 H76C 109.5 . . ?
O13 C57 C76 119.8(10) . . ?
O13 C57 H57 90.7 . . ?
C76 C57 H57 90.7 . . ?
C75 C57 O13 116.2(10) . . ?
C75 C57 C76 123.9(12) . . ?
C75 C57 H57 90.7 . . ?
C57 C75 H75A 109.5 . . ?
C57 C75 H75B 109.5 . . ?
C57 C75 H75C 109.5 . . ?
H75A C75 H75B 109.5 . . ?
H75A C75 H75C 109.5 . . ?
H75B C75 H75C 109.5 . . ?
O12 C72 C74 117.4(9) . . ?
O12 C72 H72 101.4 . . ?
O12 C72 C73 114.2(9) . . ?
C74 C72 H72 101.4 . . ?
C74 C72 C73 117.0(10) . . ?
C73 C72 H72 101.4 . . ?
C72 C73 H73A 109.5 . . ?
C72 C73 H73B 109.5 . . ?
C72 C73 H73C 109.5 . . ?
H73A C73 H73B 109.5 . . ?
H73A C73 H73C 109.5 . . ?
H73B C73 H73C 109.5 . . ?

loop_
_geom_bond_atom_site_label_1
_geom_bond_atom_site_label_2
_geom_bond_distance
_geom_bond_site_symmetry_2
_geom_bond_publ_flag
Ti1 Ti2 3.1245(12) 3_666 ?
Ti1 O3 1.822(3) . ?
Ti1 O4 1.994(3) . ?
Ti1 O5 1.801(3) . ?
Ti1 O7 2.080(3) . ?
Ti1 O9 2.020(4) . ?
Ti1 O10 1.981(3) . ?
Ti2 Ti3 3.0625(14) 3_666 ?
Ti2 O1 1.806(3) . ?
Ti2 O2 1.977(3) . ?
Ti2 O4 1.989(3) 3_666 ?
Ti2 O6 1.832(3) 3_666 ?
Ti2 O8 2.146(3) 3_666 ?
Ti2 O10 1.989(3) 3_666 ?
Ti3 O2 2.014(3) 3_666 ?
Ti3 O10 1.859(3) . ?
Ti3 O11 2.034(4) . ?
Ti3 O12 1.749(4) . ?
Ti3 O13 1.740(4) . ?
O1 C44 1.355(5) . ?
O2 C50 1.444(5) . ?
O3 C34 1.345(5) . ?
O4 C78 1.442(6) . ?
O5 C16 1.369(5) . ?
O6 C1 1.341(6) . ?
O7 C64 1.270(5) . ?
O8 C64 1.265(5) . ?
O9 C65 1.252(6) . ?
O11 C65 1.254(6) . ?
O12 C72 1.342(9) . ?
O13 C57 1.377(11) . ?
C1 C2 1.403(7) . ?
C1 C6 1.411(7) . ?
C2 C3 1.367(7) . ?
C2 C46 1.518(6) 3_666 ?
C3 H3 0.9500 . ?
C3 C4 1.395(7) . ?
C4 C5 1.362(8) . ?
C4 C13 1.553(9) . ?
C5 H5 0.9500 . ?
C5 C6 1.391(7) . ?
C6 C14 1.516(7) . ?
C13 C8 1.530(9) . ?
C13 C10 1.536(8) . ?
C13 C12 1.551(8) . ?
C13 C7 1.559(9) . ?
C13 C9 1.537(9) . ?
C13 C11 1.536(9) . ?
C14 H14A 0.9900 . ?
C14 H14B 0.9900 . ?
C14 C15 1.512(7) . ?
C15 C16 1.388(7) . ?
C15 C20 1.402(7) . ?
C16 C17 1.385(6) . ?
C17 C18 1.393(7) . ?
C17 C28 1.517(6) . ?
C18 H18 0.9500 . ?
C18 C19 1.370(7) . ?
C19 C20 1.391(7) . ?
C19 C21 1.547(8) . ?
C20 H20 0.9500 . ?
C21 C22 1.510(8) . ?
C21 C24 1.496(8) . ?
C21 C26 1.509(8) . ?
C21 C23 1.502(9) . ?
C21 C25 1.504(9) . ?
C21 C27 1.504(9) . ?
C28 H28A 0.9900 . ?
C28 H28B 0.9900 . ?
C28 C29 1.497(6) . ?
C29 C30 1.394(6) . ?
C29 C34 1.402(6) . ?
C30 H30 0.9500 . ?
C30 C31 1.379(7) . ?
C31 C32 1.399(6) . ?
C31 C35 1.535(7) . ?
C32 H32 0.9500 . ?
C32 C33 1.390(6) . ?
C33 C34 1.393(6) . ?
C33 C42 1.524(6) . ?
C35 C36 1.521(7) . ?
C35 C38 1.508(7) . ?
C35 C40 1.509(7) . ?
C35 C37 1.518(8) . ?
C35 C39 1.517(8) . ?
C35 C41 1.511(8) . ?
C42 H42A 0.9900 . ?
C42 H42B 0.9900 . ?
C42 C43 1.498(6) . ?
C43 C44 1.388(6) . ?
C43 C49 1.399(6) . ?
C44 C45 1.394(6) . ?
C45 C46 1.501(6) . ?
C45 C47 1.383(7) . ?
C46 H46A 0.9900 . ?
C46 H46B 0.9900 . ?
C47 H47 0.9500 . ?
C47 C48 1.409(7) . ?
C48 C49 1.370(7) . ?
C48 C53 1.551(8) . ?
C49 H49 0.9500 . ?
C50 H50 1.0000 . ?
C50 C51 1.514(8) . ?
C50 C52 1.485(8) . ?
C51 H51A 0.9800 . ?
C51 H51B 0.9800 . ?
C51 H51C 0.9800 . ?
C52 H52A 0.9800 . ?
C52 H52B 0.9800 . ?
C52 H52C 0.9800 . ?
C53 C54 1.510(6) . ?
C53 C55 1.501(6) . ?
C53 C56 1.497(6) . ?
C54 H54A 0.9800 . ?
C54 H54B 0.9800 . ?
C54 H54C 0.9800 . ?
C55 H55A 0.9800 . ?
C55 H55B 0.9800 . ?
C55 H55C 0.9800 . ?
C56 H56A 0.9800 . ?
C56 H56B 0.9800 . ?
C56 H56C 0.9800 . ?
C58 H58 0.9500 . ?
C58 C59 1.357(10) . ?
C58 C63 1.375(9) . ?
C59 H59 0.9500 . ?
C59 C60 1.408(8) . ?
C60 H60 0.9500 . ?
C60 C61 1.386(7) . ?
C61 C62 1.365(7) . ?
C61 C64 1.482(7) . ?
C62 H62 0.9500 . ?
C62 C63 1.378(8) . ?
C63 H63 0.9500 . ?
C65 C66 1.486(7) . ?
C66 C67 1.361(8) . ?
C66 C71 1.375(8) . ?
C67 H67 0.9500 . ?
C67 C68 1.396(9) . ?
C68 H68 0.9500 . ?
C68 C69 1.383(9) . ?
C69 H69 0.9500 . ?
C69 C70 1.352(9) . ?
C70 H70 0.9500 . ?
C70 C71 1.384(8) . ?
C71 H71 0.9500 . ?
C74 H74A 0.9800 . ?
C74 H74B 0.9800 . ?
C74 H74C 0.9800 . ?
C74 C72 1.409(10) . ?
C78 C79 1.36(2) . ?
C78 C80 1.405(10) . ?
C79 H79A 0.9800 . ?
C79 H79B 0.9800 . ?
C79 H79C 0.9800 . ?
C80 H80A 0.9800 . ?
C80 H80B 0.9800 . ?
C80 H80C 0.9800 . ?
C8 H8A 0.9800 . ?
C8 H8B 0.9800 . ?
C8 H8C 0.9800 . ?
C10 H10A 0.9800 . ?
C10 H10B 0.9800 . ?
C10 H10C 0.9800 . ?
C12 H12A 0.9800 . ?
C12 H12B 0.9800 . ?
C12 H12C 0.9800 . ?
C7 H7A 0.9800 . ?
C7 H7B 0.9800 . ?
C7 H7C 0.9800 . ?
C9 H9A 0.9800 . ?
C9 H9B 0.9800 . ?
C9 H9C 0.9800 . ?
C11 H11A 0.9800 . ?
C11 H11B 0.9800 . ?
C11 H11C 0.9800 . ?
C22 H22A 0.9800 . ?
C22 H22B 0.9800 . ?
C22 H22C 0.9800 . ?
C24 H24A 0.9800 . ?
C24 H24B 0.9800 . ?
C24 H24C 0.9800 . ?
C26 H26A 0.9800 . ?
C26 H26B 0.9800 . ?
C26 H26C 0.9800 . ?
C23 H23A 0.9800 . ?
C23 H23B 0.9800 . ?
C23 H23C 0.9800 . ?
C25 H25A 0.9800 . ?
C25 H25B 0.9800 . ?
C25 H25C 0.9800 . ?
C27 H27A 0.9800 . ?
C27 H27B 0.9800 . ?
C27 H27C 0.9800 . ?
C36 H36A 0.9800 . ?
C36 H36B 0.9800 . ?
C36 H36C 0.9800 . ?
C38 H38A 0.9800 . ?
C38 H38B 0.9800 . ?
C38 H38C 0.9800 . ?
C40 H40A 0.9800 . ?
C40 H40B 0.9800 . ?
C40 H40C 0.9800 . ?
C37 H37A 0.9800 . ?
C37 H37B 0.9800 . ?
C37 H37C 0.9800 . ?
C39 H39A 0.9800 . ?
C39 H39B 0.9800 . ?
C39 H39C 0.9800 . ?
C41 H41A 0.9800 . ?
C41 H41B 0.9800 . ?
C41 H41C 0.9800 . ?
C76 H76A 0.9800 . ?
C76 H76B 0.9800 . ?
C76 H76C 0.9800 . ?
C76 C57 1.380(9) . ?
C57 H57 1.0000 . ?
C57 C75 1.354(9) . ?
C75 H75A 0.9800 . ?
C75 H75B 0.9800 . ?
C75 H75C 0.9800 . ?
C72 H72 1.0000 . ?
C72 C73 1.412(11) . ?
C73 H73A 0.9800 . ?
C73 H73B 0.9800 . ?
C73 H73C 0.9800 . ?

loop_
_geom_torsion_atom_site_label_1
_geom_torsion_atom_site_label_2
_geom_torsion_atom_site_label_3
_geom_torsion_atom_site_label_4
_geom_torsion
_geom_torsion_site_symmetry_1
_geom_torsion_site_symmetry_2
_geom_torsion_site_symmetry_3
_geom_torsion_site_symmetry_4
_geom_torsion_publ_flag
Ti1 Ti2 O1 C44 -77.7(9) 3_666 . . . ?
Ti1 O3 C34 C29 -58.4(8) . . . . ?
Ti1 O3 C34 C33 122.3(6) . . . . ?
Ti1 O4 C78 C79 60.3(14) . . . . ?
Ti1 O4 C78 C80 -102.5(12) . . . . ?
Ti1 O5 C16 C15 -120.9(7) . . . . ?
Ti1 O5 C16 C17 60.6(9) . . . . ?
Ti1 O7 C64 O8 7.2(7) . . . . ?
Ti1 O7 C64 C61 -170.9(3) . . . . ?
Ti1 O9 C65 O11 8.7(9) . . . . ?
Ti1 O9 C65 C66 -169.4(3) . . . . ?
Ti2 Ti1 O3 C34 -80.0(6) 3_666 . . . ?
Ti2 Ti1 O5 C16 104.4(7) 3_666 . . . ?
Ti2 Ti3 O10 Ti1 144.7(4) 3_666 . . . ?
Ti2 Ti3 O12 C72 -91.4(13) 3_666 . . . ?
Ti2 Ti3 O13 C57 66.7(12) 3_666 . . . ?
Ti2 O1 C44 C43 129.4(8) . . . . ?
Ti2 O1 C44 C45 -52.9(11) . . . . ?
Ti2 O2 C50 C51 41.5(7) . . . . ?
Ti2 O2 C50 C52 -86.1(6) . . . . ?
Ti2 O4 C78 C79 -109.1(13) 3_666 . . . ?
Ti2 O4 C78 C80 88.1(12) 3_666 . . . ?
Ti2 O6 C1 C2 -69.0(6) 3_666 . . . ?
Ti2 O6 C1 C6 112.7(5) 3_666 . . . ?
Ti2 O8 C64 O7 -6.1(7) 3_666 . . . ?
Ti2 O8 C64 C61 172.0(3) 3_666 . . . ?
Ti3 Ti2 O1 C44 151.4(8) 3_666 . . . ?
Ti3 O2 C50 C51 -132.0(4) 3_666 . . . ?
Ti3 O2 C50 C52 100.3(5) 3_666 . . . ?
Ti3 O11 C65 O9 -8.2(10) . . . . ?
Ti3 O11 C65 C66 170.0(4) . . . . ?
Ti3 O12 C72 C74 107.7(14) . . . . ?
Ti3 O12 C72 C73 -109.8(14) . . . . ?
Ti3 O13 C57 C76 41(2) . . . . ?
Ti3 O13 C57 C75 -136.6(10) . . . . ?
O1 C44 C45 C46 0.5(7) . . . . ?
O1 C44 C45 C47 179.9(4) . . . . ?
O2 Ti2 O1 C44 131.6(9) . . . . ?
O2 Ti3 O10 Ti1 149.3(3) 3_666 . . . ?
O2 Ti3 O10 Ti2 4.58(14) 3_666 . . 3_666 ?
O2 Ti3 O12 C72 -124.7(14) 3_666 . . . ?
O2 Ti3 O13 C57 105.4(12) 3_666 . . . ?
O3 Ti1 O5 C16 -31.4(7) . . . . ?
O4 Ti1 O3 C34 -64.5(6) . . . . ?
O4 Ti1 O5 C16 66.3(7) . . . . ?
O4 Ti2 O1 C44 -61.4(9) 3_666 . . . ?
O5 Ti1 O3 C34 30.6(7) . . . . ?
O5 C16 C17 C18 -179.2(5) . . . . ?
O5 C16 C17 C28 -2.3(7) . . . . ?
O6 Ti2 O1 C44 34.3(9) 3_666 . . . ?
O6 C1 C2 C3 177.9(5) . . . . ?
O6 C1 C2 C46 -5.2(7) . . . 3_666 ?
O6 C1 C6 C5 -178.2(5) . . . . ?
O6 C1 C6 C14 5.6(7) . . . . ?
O7 Ti1 O3 C34 -149.6(6) . . . . ?
O8 Ti2 O1 C44 -144.8(9) 3_666 . . . ?
O9 Ti1 O3 C34 126.7(6) . . . . ?
O9 Ti1 O5 C16 -130.2(7) . . . . ?
O9 C65 C66 C67 10.3(8) . . . . ?
O9 C65 C66 C71 -172.1(5) . . . . ?
O10 Ti1 O3 C34 -119.4(8) . . . . ?
O10 Ti1 O5 C16 142.5(7) . . . . ?
O10 Ti2 O1 C44 -118.5(9) 3_666 . . . ?
O10 Ti3 O12 C72 -48.0(14) . . . . ?
O10 Ti3 O13 C57 23.3(12) . . . . ?
O11 Ti3 O10 Ti1 -18.0(3) . . . . ?
O11 Ti3 O10 Ti2 -162.72(18) . . . 3_666 ?
O11 Ti3 O12 C72 34.6(14) . . . . ?
O11 Ti3 O13 C57 -65.0(12) . . . . ?
O11 C65 C66 C67 -168.0(6) . . . . ?
O11 C65 C66 C71 9.5(8) . . . . ?
O12 Ti3 O10 Ti1 66.0(4) . . . . ?
O12 Ti3 O10 Ti2 -78.7(2) . . . 3_666 ?
O12 Ti3 O13 C57 -156.4(12) . . . . ?
O13 Ti3 O10 Ti1 -113.6(3) . . . . ?
O13 Ti3 O10 Ti2 101.72(18) . . . 3_666 ?
O13 Ti3 O12 C72 131.6(13) . . . . ?
C1 C2 C3 C4 0.7(8) . . . . ?
C1 C6 C14 C15 -126.6(5) . . . . ?
C2 C1 C6 C5 3.5(7) . . . . ?
C2 C1 C6 C14 -172.7(5) . . . . ?
C2 C3 C4 C5 2.8(9) . . . . ?
C2 C3 C4 C13 179.7(6) . . . . ?
C3 C4 C5 C6 -3.1(9) . . . . ?
C3 C4 C13 C8 117.2(14) . . . . ?
C3 C4 C13 C10 -118.1(10) . . . . ?
C3 C4 C13 C12 -4.4(13) . . . . ?
C3 C4 C13 C7 64.3(12) . . . . ?
C3 C4 C13 C9 173.7(16) . . . . ?
C3 C4 C13 C11 -49.2(15) . . . . ?
C4 C5 C6 C1 0.0(9) . . . . ?
C4 C5 C6 C14 176.3(5) . . . . ?
C5 C4 C13 C8 -66.0(15) . . . . ?
C5 C4 C13 C10 58.7(11) . . . . ?
C5 C4 C13 C12 172.4(11) . . . . ?
C5 C4 C13 C7 -118.9(12) . . . . ?
C5 C4 C13 C9 -9.5(18) . . . . ?
C5 C4 C13 C11 127.6(14) . . . . ?
C5 C6 C14 C15 57.2(7) . . . . ?
C6 C1 C2 C3 -3.8(8) . . . . ?
C6 C1 C2 C46 173.1(4) . . . 3_666 ?
C6 C14 C15 C16 108.1(6) . . . . ?
C6 C14 C15 C20 -73.1(7) . . . . ?
C13 C4 C5 C6 -179.9(6) . . . . ?
C14 C15 C16 O5 0.1(8) . . . . ?
C14 C15 C16 C17 178.5(5) . . . . ?
C14 C15 C20 C19 179.2(6) . . . . ?
C15 C16 C17 C18 2.4(8) . . . . ?
C15 C16 C17 C28 179.2(5) . . . . ?
C16 C15 C20 C19 -1.9(9) . . . . ?
C16 C17 C18 C19 -2.2(8) . . . . ?
C16 C17 C28 C29 -89.2(6) . . . . ?
C17 C18 C19 C20 0.1(9) . . . . ?
C17 C18 C19 C21 179.4(6) . . . . ?
C17 C28 C29 C30 -85.3(6) . . . . ?
C17 C28 C29 C34 91.7(6) . . . . ?
C18 C17 C28 C29 87.7(6) . . . . ?
C18 C19 C20 C15 2.1(9) . . . . ?
C18 C19 C21 C22 114.8(13) . . . . ?
C18 C19 C21 C24 -127.8(12) . . . . ?
C18 C19 C21 C26 -4.1(14) . . . . ?
C18 C19 C21 C23 171.3(19) . . . . ?
C18 C19 C21 C25 -76.0(19) . . . . ?
C18 C19 C21 C27 42(2) . . . . ?
C20 C15 C16 O5 -178.8(5) . . . . ?
C20 C15 C16 C17 -0.4(8) . . . . ?
C20 C19 C21 C22 -65.9(14) . . . . ?
C20 C19 C21 C24 51.5(14) . . . . ?
C20 C19 C21 C26 175.2(11) . . . . ?
C20 C19 C21 C23 -9(2) . . . . ?
C20 C19 C21 C25 103.3(19) . . . . ?
C20 C19 C21 C27 -138.6(19) . . . . ?
C21 C19 C20 C15 -177.3(6) . . . . ?
C28 C17 C18 C19 -179.2(5) . . . . ?
C28 C29 C30 C31 178.4(5) . . . . ?
C28 C29 C34 O3 -0.6(7) . . . . ?
C28 C29 C34 C33 178.7(4) . . . . ?
C29 C30 C31 C32 1.9(8) . . . . ?
C29 C30 C31 C35 -177.0(5) . . . . ?
C30 C29 C34 O3 176.4(4) . . . . ?
C30 C29 C34 C33 -4.3(7) . . . . ?
C30 C31 C32 C33 -2.4(8) . . . . ?
C30 C31 C35 C36 127.1(9) . . . . ?
C30 C31 C35 C38 5.3(13) . . . . ?
C30 C31 C35 C40 -115.8(10) . . . . ?
C30 C31 C35 C37 49.0(15) . . . . ?
C30 C31 C35 C39 -68.7(15) . . . . ?
C30 C31 C35 C41 175.1(16) . . . . ?
C31 C32 C33 C34 -0.4(8) . . . . ?
C31 C32 C33 C42 178.5(5) . . . . ?
C32 C31 C35 C36 -51.8(10) . . . . ?
C32 C31 C35 C38 -173.5(11) . . . . ?
C32 C31 C35 C40 65.4(10) . . . . ?
C32 C31 C35 C37 -129.8(15) . . . . ?
C32 C31 C35 C39 112.5(14) . . . . ?
C32 C31 C35 C41 -3.7(17) . . . . ?
C32 C33 C34 O3 -176.8(4) . . . . ?
C32 C33 C34 C29 3.9(7) . . . . ?
C32 C33 C42 C43 -78.3(6) . . . . ?
C33 C42 C43 C44 125.0(5) . . . . ?
C33 C42 C43 C49 -55.9(6) . . . . ?
C34 C29 C30 C31 1.4(8) . . . . ?
C34 C33 C42 C43 100.6(5) . . . . ?
C35 C31 C32 C33 176.5(5) . . . . ?
C42 C33 C34 O3 4.3(7) . . . . ?
C42 C33 C34 C29 -175.0(4) . . . . ?
C42 C43 C44 O1 -0.9(7) . . . . ?
C42 C43 C44 C45 -178.5(4) . . . . ?
C42 C43 C49 C48 -179.3(4) . . . . ?
C43 C44 C45 C46 178.2(4) . . . . ?
C43 C44 C45 C47 -2.4(7) . . . . ?
C44 C43 C49 C48 -0.1(7) . . . . ?
C44 C45 C46 C2 82.9(6) . . . 3_666 ?
C44 C45 C47 C48 0.3(7) . . . . ?
C45 C47 C48 C49 1.8(8) . . . . ?
C45 C47 C48 C53 -179.6(5) . . . . ?
C46 C2 C3 C4 -176.3(5) 3_666 . . . ?
C46 C45 C47 C48 179.7(5) . . . . ?
C47 C45 C46 C2 -96.5(6) . . . 3_666 ?
C47 C48 C49 C43 -1.9(7) . . . . ?
C47 C48 C53 C54 -72.4(7) . . . . ?
C47 C48 C53 C55 44.3(7) . . . . ?
C47 C48 C53 C56 165.7(5) . . . . ?
C49 C43 C44 O1 179.9(4) . . . . ?
C49 C43 C44 C45 2.3(7) . . . . ?
C49 C48 C53 C54 106.2(7) . . . . ?
C49 C48 C53 C55 -137.1(6) . . . . ?
C49 C48 C53 C56 -15.7(8) . . . . ?
C53 C48 C49 C43 179.5(5) . . . . ?
C58 C59 C60 C61 -1.8(13) . . . . ?
C59 C58 C63 C62 -0.8(15) . . . . ?
C59 C60 C61 C62 1.3(10) . . . . ?
C59 C60 C61 C64 -175.5(7) . . . . ?
C60 C61 C62 C63 -0.5(11) . . . . ?
C60 C61 C64 O7 -177.4(5) . . . . ?
C60 C61 C64 O8 4.4(8) . . . . ?
C61 C62 C63 C58 0.2(13) . . . . ?
C62 C61 C64 O7 5.9(8) . . . . ?
C62 C61 C64 O8 -172.3(5) . . . . ?
C63 C58 C59 C60 1.6(16) . . . . ?
C64 C61 C62 C63 176.3(7) . . . . ?
C65 C66 C67 C68 176.8(6) . . . . ?
C65 C66 C71 C70 -178.1(6) . . . . ?
C66 C67 C68 C69 1.2(11) . . . . ?
C67 C66 C71 C70 -0.4(10) . . . . ?
C67 C68 C69 C70 -0.3(12) . . . . ?
C68 C69 C70 C71 -0.9(12) . . . . ?
C69 C70 C71 C66 1.3(11) . . . . ?
C71 C66 C67 C68 -0.8(9) . . . . ?
